data_7205723
loop_
_publ_author_name
'Hou, Ke-Ling'
'Bai, Feng-Ying'
'Xing, Yong-Heng'
'Wang, Jian-Ling'
'Shi, Zhan'

_publ_section_title
;
 A novel family of 3D photoluminescent lanthanide--bta--flexible MOFs
 constructed from 1,2,4,5-benzenetetracarboxylic acid and different
 spanning of dicarboxylate acid ligands
;
_journal_issue 11
_journal_name_full CrystEngComm
_journal_page_first 3884
_journal_paper_doi 10.1039/c0ce00707b
_journal_volume 13
_journal_year 2011
_chemical_formula_sum 'C12 H10 Dy2 O16'
_chemical_formula_weight 735.20
_chemical_name_systematic
;
?
;
_space_group_IT_number 2
_symmetry_cell_setting triclinic
_symmetry_space_group_name_Hall '-P 1'
_symmetry_space_group_name_H-M 'P -1'
_atom_sites_solution_hydrogens geom
_atom_sites_solution_primary direct
_atom_sites_solution_secondary difmap
_audit_creation_method SHELXL-97
_cell_angle_alpha 110.938(2)
_cell_angle_beta 110.025(2)
_cell_angle_gamma 91.761(2)
_cell_formula_units_Z 1
_cell_length_a 6.2071(8)
_cell_length_b 8.5862(18)
_cell_length_c 8.8891(11)
_cell_measurement_reflns_used 1497
_cell_measurement_temperature 293(2)
_cell_measurement_theta_max 28.99
_cell_measurement_theta_min 2.58
_cell_volume 409.34(11)
_computing_cell_refinement 'Bruker SMART'
_computing_data_collection 'Bruker SMART'
_computing_data_reduction 'Bruker SAINT'
_computing_molecular_graphics 'Bruker SHELXTL'
_computing_publication_material 'Bruker SHELXTL'
_computing_structure_refinement 'SHELXL-97 (Sheldrick, 1997)'
_computing_structure_solution 'SHELXS-97 (Sheldrick, 1990)'
_diffrn_ambient_temperature 293(2)
_diffrn_measured_fraction_theta_full 0.982
_diffrn_measured_fraction_theta_max 0.982
_diffrn_measurement_device_type 'Bruker SMART APEX'
_diffrn_measurement_method 'phi and omega scans'
_diffrn_radiation_monochromator graphite
_diffrn_radiation_source 'fine-focus sealed tube'
_diffrn_radiation_type MoK\a
_diffrn_radiation_wavelength 0.71073
_diffrn_reflns_av_R_equivalents 0.0211
_diffrn_reflns_av_sigmaI/netI 0.0401
_diffrn_reflns_limit_h_max 5
_diffrn_reflns_limit_h_min -7
_diffrn_reflns_limit_k_max 10
_diffrn_reflns_limit_k_min -10
_diffrn_reflns_limit_l_max 10
_diffrn_reflns_limit_l_min -6
_diffrn_reflns_number 2197
_diffrn_reflns_theta_full 25.75
_diffrn_reflns_theta_max 25.75
_diffrn_reflns_theta_min 2.58
_diffrn_standards_decay_% 0
_diffrn_standards_interval_count 0
_diffrn_standards_interval_time 0
_diffrn_standards_number 0
_exptl_absorpt_coefficient_mu 9.152
_exptl_absorpt_correction_T_max 0.5317
_exptl_absorpt_correction_T_min 0.2174
_exptl_absorpt_correction_type multi-scan
_exptl_absorpt_process_details 'SADABS (Sheldrick, 1996)'
_exptl_crystal_colour yellow
_exptl_crystal_density_diffrn 2.982
_exptl_crystal_density_method 'not measured'
_exptl_crystal_description block
_exptl_crystal_F_000 342
_exptl_crystal_size_max 0.24
_exptl_crystal_size_mid 0.19
_exptl_crystal_size_min 0.08
_refine_diff_density_max 1.592
_refine_diff_density_min -1.565
_refine_diff_density_rms 0.215
_refine_ls_extinction_method none
_refine_ls_goodness_of_fit_ref 1.120
_refine_ls_hydrogen_treatment constr
_refine_ls_matrix_type full
_refine_ls_number_parameters 136
_refine_ls_number_reflns 1542
_refine_ls_number_restraints 0
_refine_ls_restrained_S_all 1.120
_refine_ls_R_factor_all 0.0295
_refine_ls_R_factor_gt 0.0267
_refine_ls_shift/su_max 0.000
_refine_ls_shift/su_mean 0.000
_refine_ls_structure_factor_coef Fsqd
_refine_ls_weighting_details 'calc w=1/[\s^2^(Fo^2^)+(0.0360P)^2^+0.0000P] where P=(Fo^2^+2Fc^2^)/3'
_refine_ls_weighting_scheme calc
_refine_ls_wR_factor_gt 0.0658
_refine_ls_wR_factor_ref 0.0674
_reflns_number_gt 1429
_reflns_number_total 1542
_reflns_threshold_expression >2sigma(I)
_cod_data_source_file c0ce00707b.txt
_cod_data_source_block xa
_cod_depositor_comments
;
The following automatic conversions were performed:
'_symmetry_cell_setting' value 'Triclinic' changed to 'triclinic'
according to '/home/saulius/struct/CIF-dictionaries/cif_core.dic'
dictionary named 'cif_core.dic' version 2.4.1 from 2010-06-29.

Automatic conversion script
Id: cif_fix_enum 1555 2011-01-17 13:19:09Z saulius 
;
_cod_original_sg_symbol_H-M P-1
_cod_database_code 7205723

loop_
_symmetry_equiv_pos_as_xyz
'x, y, z'
'-x, -y, -z'

loop_
_atom_site_label
_atom_site_type_symbol
_atom_site_fract_x
_atom_site_fract_y
_atom_site_fract_z
_atom_site_U_iso_or_equiv
_atom_site_adp_type
_atom_site_occupancy
_atom_site_symmetry_multiplicity
_atom_site_calc_flag
_atom_site_refinement_flags
_atom_site_disorder_assembly
_atom_site_disorder_group
Dy1 Dy 0.30965(5) 0.35305(3) 0.18479(3) 0.01092(12) Uani 1 1 d . . .
O1 O 0.5523(8) 0.6202(5) 0.2840(6) 0.0181(10) Uani 1 1 d . . .
O2 O 0.6835(8) 0.6747(6) 0.5649(6) 0.0211(11) Uani 1 1 d . . .
O1W O 0.6879(9) 0.3102(6) 0.3367(6) 0.0259(11) Uani 1 1 d . . .
H1A H 0.7821 0.2785 0.2912 0.039 Uiso 1 1 d R . .
H1B H 0.7661 0.3592 0.4409 0.039 Uiso 1 1 d R . .
O2W O 0.5283(8) 0.3167(6) 0.0079(6) 0.0259(11) Uani 1 1 d . . .
H2A H 0.4895 0.3535 -0.0691 0.039 Uiso 1 1 d R . .
H2B H 0.6589 0.2924 0.0251 0.039 Uiso 1 1 d R . .
O3 O 0.9033(8) 1.4326(5) 0.7026(5) 0.0142(9) Uani 1 1 d . . .
O4 O 1.0738(8) 1.3444(6) 0.9158(6) 0.0207(10) Uani 1 1 d . . .
O5 O 0.2974(8) 0.0574(6) 0.0631(6) 0.0230(11) Uani 1 1 d . . .
O6 O 0.0685(8) -0.1950(5) -0.1039(6) 0.0189(10) Uani 1 1 d . . .
C1 C 0.6832(11) 0.7062(7) 0.4388(8) 0.0127(13) Uani 1 1 d . . .
C2 C 0.8526(11) 0.8567(8) 0.4708(8) 0.0130(13) Uani 1 1 d . . .
C3 C 0.8615(11) 1.0131(8) 0.5973(8) 0.0144(13) Uani 1 1 d . . .
H3 H 0.7698 1.0220 0.6627 0.017 Uiso 1 1 calc R . .
C4 C 1.0094(11) 1.1582(7) 0.6264(8) 0.0127(13) Uani 1 1 d . . .
C5 C 0.9978(10) 1.3259(7) 0.7589(8) 0.0113(12) Uani 1 1 d . . .
C6 C 0.1078(11) -0.0373(8) -0.0116(8) 0.0161(14) Uani 1 1 d . . .

loop_
_atom_site_aniso_label
_atom_site_aniso_U_11
_atom_site_aniso_U_22
_atom_site_aniso_U_33
_atom_site_aniso_U_23
_atom_site_aniso_U_13
_atom_site_aniso_U_12
Dy1 0.01192(17) 0.00978(17) 0.01077(18) 0.00409(12) 0.00400(12) 0.00089(11)
O1 0.018(2) 0.018(2) 0.013(2) 0.0036(19) 0.0036(19) -0.0034(19)
O2 0.026(3) 0.020(2) 0.018(2) 0.007(2) 0.008(2) -0.005(2)
O1W 0.028(3) 0.034(3) 0.016(2) 0.009(2) 0.010(2) 0.016(2)
O2W 0.018(3) 0.047(3) 0.026(3) 0.023(2) 0.014(2) 0.017(2)
O3 0.023(2) 0.011(2) 0.013(2) 0.0066(17) 0.0098(19) 0.0071(18)
O4 0.027(3) 0.024(2) 0.012(2) 0.0068(19) 0.008(2) 0.009(2)
O5 0.015(2) 0.015(2) 0.036(3) 0.003(2) 0.012(2) 0.0012(19)
O6 0.014(2) 0.012(2) 0.029(3) 0.0033(19) 0.012(2) 0.0039(18)
C1 0.015(3) 0.013(3) 0.011(3) 0.004(3) 0.007(3) 0.006(2)
C2 0.012(3) 0.014(3) 0.011(3) 0.005(2) 0.002(2) -0.001(2)
C3 0.015(3) 0.015(3) 0.017(3) 0.006(3) 0.010(3) 0.007(2)
C4 0.015(3) 0.008(3) 0.011(3) 0.003(2) 0.002(2) -0.003(2)
C5 0.007(3) 0.013(3) 0.014(3) 0.004(3) 0.006(2) 0.000(2)
C6 0.019(3) 0.015(3) 0.019(3) 0.010(3) 0.009(3) 0.002(3)

loop_
_atom_type_symbol
_atom_type_description
_atom_type_scat_dispersion_real
_atom_type_scat_dispersion_imag
_atom_type_scat_source
C C 0.0033 0.0016 'International Tables Vol C Tables 4.2.6.8 and 6.1.1.4'
H H 0.0000 0.0000 'International Tables Vol C Tables 4.2.6.8 and 6.1.1.4'
O O 0.0106 0.0060 'International Tables Vol C Tables 4.2.6.8 and 6.1.1.4'
Dy Dy -0.1892 4.4098 'International Tables Vol C Tables 4.2.6.8 and 6.1.1.4'

loop_
_geom_angle_atom_site_label_1
_geom_angle_atom_site_label_2
_geom_angle_atom_site_label_3
_geom_angle
_geom_angle_site_symmetry_1
_geom_angle_site_symmetry_3
_geom_angle_publ_flag
O2 Dy1 O4 145.07(17) 2_666 1_444 ?
O2 Dy1 O2W 141.51(17) 2_666 . ?
O4 Dy1 O2W 70.69(16) 1_444 . ?
O2 Dy1 O5 87.94(17) 2_666 . ?
O4 Dy1 O5 90.32(17) 1_444 . ?
O2W Dy1 O5 75.34(17) . . ?
O2 Dy1 O1W 70.86(17) 2_666 . ?
O4 Dy1 O1W 141.67(17) 1_444 . ?
O2W Dy1 O1W 71.38(16) . . ?
O5 Dy1 O1W 74.98(16) . . ?
O2 Dy1 O1 104.90(15) 2_666 . ?
O4 Dy1 O1 97.46(16) 1_444 . ?
O2W Dy1 O1 73.01(17) . . ?
O5 Dy1 O1 142.62(16) . . ?
O1W Dy1 O1 76.47(16) . . ?
O2 Dy1 O6 75.18(16) 2_666 2 ?
O4 Dy1 O6 71.91(16) 1_444 2 ?
O2W Dy1 O6 126.37(17) . 2 ?
O5 Dy1 O6 67.86(15) . 2 ?
O1W Dy1 O6 129.80(16) . 2 ?
O1 Dy1 O6 149.06(16) . 2 ?
O2 Dy1 O3 76.18(16) 2_666 2_676 ?
O4 Dy1 O3 84.83(15) 1_444 2_676 ?
O2W Dy1 O3 135.36(16) . 2_676 ?
O5 Dy1 O3 143.34(15) . 2_676 ?
O1W Dy1 O3 127.52(15) . 2_676 ?
O1 Dy1 O3 73.97(15) . 2_676 ?
O6 Dy1 O3 76.14(15) 2 2_676 ?
C1 O1 Dy1 125.0(4) . . ?
C1 O2 Dy1 173.9(4) . 2_666 ?
Dy1 O1W H1A 123.7 . . ?
Dy1 O1W H1B 126.4 . . ?
H1A O1W H1B 105.2 . . ?
Dy1 O2W H2A 118.6 . . ?
Dy1 O2W H2B 128.6 . . ?
H2A O2W H2B 111.0 . . ?
C5 O3 Dy1 131.0(4) . 2_676 ?
C5 O4 Dy1 162.7(4) . 1_666 ?
C6 O5 Dy1 119.0(4) . . ?
C6 O6 Dy1 117.7(4) . 2 ?
O2 C1 O1 124.2(6) . . ?
O2 C1 C2 119.0(5) . . ?
O1 C1 C2 116.8(5) . . ?
C3 C2 C4 120.4(6) . 2_776 ?
C3 C2 C1 118.2(6) . . ?
C4 C2 C1 121.4(5) 2_776 . ?
C2 C3 C4 120.2(6) . . ?
C2 C3 H3 119.9 . . ?
C4 C3 H3 119.9 . . ?
C2 C4 C3 119.5(6) 2_776 . ?
C2 C4 C5 123.6(5) 2_776 . ?
C3 C4 C5 116.9(5) . . ?
O4 C5 O3 124.9(5) . . ?
O4 C5 C4 117.2(5) . . ?
O3 C5 C4 117.8(5) . . ?
O5 C6 O6 126.7(6) . . ?
O5 C6 C6 118.2(7) . 2 ?
O6 C6 C6 115.1(7) . 2 ?

loop_
_geom_bond_atom_site_label_1
_geom_bond_atom_site_label_2
_geom_bond_distance
_geom_bond_site_symmetry_2
_geom_bond_publ_flag
Dy1 O2 2.308(4) 2_666 ?
Dy1 O4 2.310(4) 1_444 ?
Dy1 O2W 2.355(5) . ?
Dy1 O5 2.364(4) . ?
Dy1 O1W 2.389(5) . ?
Dy1 O1 2.396(4) . ?
Dy1 O6 2.412(4) 2 ?
Dy1 O3 2.424(4) 2_676 ?
O1 C1 1.253(7) . ?
O2 C1 1.243(7) . ?
O2 Dy1 2.308(4) 2_666 ?
O1W H1A 0.8200 . ?
O1W H1B 0.8200 . ?
O2W H2A 0.8200 . ?
O2W H2B 0.8200 . ?
O3 C5 1.262(7) . ?
O3 Dy1 2.424(4) 2_676 ?
O4 C5 1.257(7) . ?
O4 Dy1 2.310(4) 1_666 ?
O5 C6 1.228(8) . ?
O6 C6 1.271(7) . ?
O6 Dy1 2.412(4) 2 ?
C1 C2 1.518(8) . ?
C2 C3 1.394(9) . ?
C2 C4 1.390(9) 2_776 ?
C3 C4 1.414(8) . ?
C3 H3 0.9300 . ?
C4 C2 1.390(9) 2_776 ?
C4 C5 1.523(8) . ?
C6 C6 1.546(13) 2 ?

loop_
_geom_hbond_atom_site_label_D
_geom_hbond_atom_site_label_H
_geom_hbond_atom_site_label_A
_geom_hbond_distance_DH
_geom_hbond_distance_HA
_geom_hbond_distance_DA
_geom_hbond_angle_DHA
_geom_hbond_site_symmetry_A
O1W H1A O6 0.82 2.10 2.884(7) 161.2 2_655
O1W H1B O3 0.82 2.02 2.822(6) 164.5 1_545
O2W H2A O1 0.82 1.93 2.722(6) 160.9 2_665
O2W H2B O6 0.82 1.94 2.724(6) 160.9 2_655

loop_
_geom_torsion_atom_site_label_1
_geom_torsion_atom_site_label_2
_geom_torsion_atom_site_label_3
_geom_torsion_atom_site_label_4
_geom_torsion
_geom_torsion_site_symmetry_1
_geom_torsion_site_symmetry_2
_geom_torsion_site_symmetry_3
_geom_torsion_site_symmetry_4
_geom_torsion_publ_flag
O2 Dy1 O1 C1 11.3(5) 2_666 . . . ?
O4 Dy1 O1 C1 164.2(5) 1_444 . . . ?
O2W Dy1 O1 C1 -128.7(5) . . . . ?
O5 Dy1 O1 C1 -95.4(5) . . . . ?
O1W Dy1 O1 C1 -54.3(5) . . . . ?
O6 Dy1 O1 C1 97.2(5) 2 . . . ?
O3 Dy1 O1 C1 81.8(5) 2_676 . . . ?
O2 Dy1 O5 C6 87.5(5) 2_666 . . . ?
O4 Dy1 O5 C6 -57.6(5) 1_444 . . . ?
O2W Dy1 O5 C6 -127.5(5) . . . . ?
O1W Dy1 O5 C6 158.3(5) . . . . ?
O1 Dy1 O5 C6 -160.3(4) . . . . ?
O6 Dy1 O5 C6 12.7(5) 2 . . . ?
O3 Dy1 O5 C6 24.2(6) 2_676 . . . ?
Dy1 O2 C1 O1 -142(4) 2_666 . . . ?
Dy1 O2 C1 C2 39(4) 2_666 . . . ?
Dy1 O1 C1 O2 -9.2(9) . . . . ?
Dy1 O1 C1 C2 170.0(4) . . . . ?
O2 C1 C2 C3 -50.9(8) . . . . ?
O1 C1 C2 C3 129.9(6) . . . . ?
O2 C1 C2 C4 131.2(6) . . . 2_776 ?
O1 C1 C2 C4 -48.1(8) . . . 2_776 ?
C4 C2 C3 C4 0.7(10) 2_776 . . . ?
C1 C2 C3 C4 -177.3(6) . . . . ?
C2 C3 C4 C2 -0.7(10) . . . 2_776 ?
C2 C3 C4 C5 176.3(6) . . . . ?
Dy1 O4 C5 O3 -131.7(12) 1_666 . . . ?
Dy1 O4 C5 C4 51.7(16) 1_666 . . . ?
Dy1 O3 C5 O4 -26.9(8) 2_676 . . . ?
Dy1 O3 C5 C4 149.6(4) 2_676 . . . ?
C2 C4 C5 O4 -114.6(7) 2_776 . . . ?
C3 C4 C5 O4 68.6(7) . . . . ?
C2 C4 C5 O3 68.6(8) 2_776 . . . ?
C3 C4 C5 O3 -108.3(6) . . . . ?
Dy1 O5 C6 O6 169.5(5) . . . . ?
Dy1 O5 C6 C6 -13.0(10) . . . 2 ?
Dy1 O6 C6 O5 168.2(5) 2 . . . ?
Dy1 O6 C6 C6 -9.4(9) 2 . . 2 ?
